data_2239157
loop_
_publ_author_name
'Vinutha, N.'
'Madan Kumar, S.'
'Shyma, P. C.'
'Kalluraya, B.'
'Lokanath, N. K.'
'Revannasiddaiah, D.'

_publ_section_title
;
 <i>N</i>'-Benzylidene-2-chloro-<i>N</i>-(4-chlorophenyl)acetohydrazide
;
_journal_coeditor_code HB7168
_journal_issue 1
_journal_name_full 'Acta Crystallographica Section E'
_journal_page_first o31
_journal_paper_doi 10.1107/S1600536813032790
_journal_volume 70
_journal_year 2014
_chemical_formula_iupac 'C15 H12 Cl2 N2 O'
_chemical_formula_moiety 'C15 H12 Cl2 N2 O'
_chemical_formula_sum 'C15 H12 Cl2 N2 O'
_chemical_formula_weight 307.17
_chemical_name_systematic
;
<i>N</i>'-Benzylidene-2-chloro-<i>N</i>-(4-chlorophenyl)acetohydrazide
;
_space_group_IT_number 14
_symmetry_cell_setting monoclinic
_symmetry_space_group_name_Hall '-P 2ybc'
_symmetry_space_group_name_H-M 'P 1 21/c 1'
_atom_sites_solution_hydrogens geom
_atom_sites_solution_primary direct
_atom_sites_solution_secondary difmap
_cell_angle_alpha 90
_cell_angle_beta 93.574(4)
_cell_angle_gamma 90
_cell_formula_units_Z 4
_cell_length_a 5.8548(5)
_cell_length_b 8.8892(7)
_cell_length_c 28.273(2)
_cell_measurement_reflns_used 2424
_cell_measurement_temperature 296
_cell_measurement_theta_max 64.9
_cell_measurement_theta_min 3.1
_cell_volume 1468.6(2)
_computing_cell_refinement 'SAINT (Bruker, 2013)'
_computing_data_collection 'APEX2 (Bruker, 2013)'
_computing_data_reduction 'SAINT (Bruker, 2013)'
_computing_molecular_graphics 'Mercury (Macrae <i>et al.</i>, 2008)'
_computing_publication_material 'PLATON (Spek, 2009)'
_computing_structure_refinement 'SHELXL97 (Sheldrick, 2008)'
_computing_structure_solution 'SHELXS97 (Sheldrick, 2008)'
_diffrn_ambient_temperature 296
_diffrn_detector_area_resol_mean 10.7
_diffrn_measured_fraction_theta_full 0.970
_diffrn_measured_fraction_theta_max 0.970
_diffrn_measurement_device_type 'Bruker X8 Proteum'
_diffrn_measurement_method '\f and \w scans'
_diffrn_radiation_monochromator 'Helios multilayer optics'
_diffrn_radiation_source 'Bruker MicroStar microfocus rotating anode'
_diffrn_radiation_type CuK\a
_diffrn_radiation_wavelength 1.54178
_diffrn_reflns_av_R_equivalents 0.0605
_diffrn_reflns_av_sigmaI/netI 0.0558
_diffrn_reflns_limit_h_max 6
_diffrn_reflns_limit_h_min -3
_diffrn_reflns_limit_k_max 10
_diffrn_reflns_limit_k_min -10
_diffrn_reflns_limit_l_max 32
_diffrn_reflns_limit_l_min -32
_diffrn_reflns_number 10066
_diffrn_reflns_reduction_process
;
;
_diffrn_reflns_theta_full 64.92
_diffrn_reflns_theta_max 64.92
_diffrn_reflns_theta_min 3.13
_exptl_absorpt_coefficient_mu 3.946
_exptl_absorpt_correction_T_max 0.464
_exptl_absorpt_correction_T_min 0.451
_exptl_absorpt_correction_type multi-scan
_exptl_absorpt_process_details '(SADABS; Bruker, 2013)'
_exptl_crystal_colour brown
_exptl_crystal_density_diffrn 1.389
_exptl_crystal_density_method 'Not Measured'
_exptl_crystal_description block
_exptl_crystal_F_000 632
_exptl_crystal_size_max 0.240
_exptl_crystal_size_mid 0.230
_exptl_crystal_size_min 0.230
_refine_diff_density_max 0.462
_refine_diff_density_min -0.454
_refine_ls_extinction_coef 0.0091(10)
_refine_ls_extinction_expression FC^*^=KFC[1+0.001XFC^2^\L^3^/SIN(2\Q)]^-1/4^
_refine_ls_extinction_method 'SHELXL97 (Sheldrick, 2008)'
_refine_ls_goodness_of_fit_ref 1.042
_refine_ls_hydrogen_treatment constr
_refine_ls_matrix_type full
_refine_ls_number_parameters 182
_refine_ls_number_reflns 2424
_refine_ls_number_restraints 0
_refine_ls_restrained_S_all 1.042
_refine_ls_R_factor_all 0.0609
_refine_ls_R_factor_gt 0.0533
_refine_ls_shift/su_max 0.000
_refine_ls_shift/su_mean 0.000
_refine_ls_structure_factor_coef Fsqd
_refine_ls_weighting_details 'calc w=1/[\s^2^(Fo^2^)+(0.0867P)^2^+0.4858P] where P=(Fo^2^+2Fc^2^)/3'
_refine_ls_weighting_scheme calc
_refine_ls_wR_factor_gt 0.1386
_refine_ls_wR_factor_ref 0.1454
_reflns_number_gt 2059
_reflns_number_total 2424
_reflns_threshold_expression I>2\s(I)
_cod_data_source_file hb7168sup1.cif
_cod_data_source_block I
_cod_original_sg_symbol_H-M 'P 21/c'
_cod_database_code 2239157
_cod_database_fobs_code 2239157

loop_
_symmetry_equiv_pos_site_id
_symmetry_equiv_pos_as_xyz
1 x,y,z
2 -x,1/2+y,1/2-z
3 -x,-y,-z
4 x,1/2-y,1/2+z

loop_
_atom_site_aniso_label
_atom_site_aniso_U_11
_atom_site_aniso_U_22
_atom_site_aniso_U_33
_atom_site_aniso_U_12
_atom_site_aniso_U_13
_atom_site_aniso_U_23
Cl1 0.1113(8) 0.0867(6) 0.0492(5) -0.0170(5) 0.0013(4) -0.0269(4)
Cl2 0.0502(5) 0.0824(6) 0.0476(4) -0.0035(3) -0.0079(3) 0.0018(3)
O1 0.0393(10) 0.0575(11) 0.0555(11) 0.0166(9) 0.0053(8) -0.0058(8)
N1 0.0360(11) 0.0419(11) 0.0361(10) 0.0096(9) 0.0041(8) -0.0049(8)
N2 0.0371(11) 0.0385(10) 0.0374(10) 0.0085(9) 0.0078(8) -0.0007(8)
C1 0.0585(17) 0.0553(15) 0.0333(12) 0.0032(13) -0.0010(11) -0.0035(11)
C2 0.0422(15) 0.0547(15) 0.0451(14) -0.0037(12) 0.0022(11) -0.0007(11)
C3 0.0374(14) 0.0517(14) 0.0406(13) 0.0050(11) 0.0124(10) -0.0020(10)
C4 0.0366(13) 0.0412(12) 0.0320(11) 0.0071(10) 0.0049(9) -0.0017(9)
C5 0.0489(15) 0.0581(16) 0.0395(13) -0.0045(12) 0.0150(11) -0.0031(11)
C6 0.0636(19) 0.0707(18) 0.0363(13) -0.0025(15) 0.0164(12) -0.0100(12)
C7 0.0316(13) 0.0444(13) 0.0366(12) 0.0043(11) 0.0109(9) 0.0023(10)
C8 0.0421(14) 0.0516(14) 0.0366(12) 0.0030(11) 0.0061(10) -0.0022(10)
C9 0.0455(14) 0.0452(13) 0.0352(12) 0.0088(11) 0.0033(10) -0.0027(10)
C10 0.0369(13) 0.0397(12) 0.0420(13) 0.0076(10) 0.0060(10) 0.0035(10)
C11 0.0434(15) 0.0474(14) 0.0510(15) 0.0059(12) 0.0035(11) -0.0056(11)
C12 0.0563(18) 0.0488(15) 0.0724(19) 0.0063(13) 0.0139(15) -0.0121(13)
C13 0.0497(18) 0.0458(15) 0.091(2) 0.0124(13) 0.0147(16) 0.0043(15)
C14 0.0450(16) 0.0559(16) 0.081(2) 0.0102(14) -0.0062(14) 0.0127(15)
C15 0.0516(17) 0.0460(14) 0.0519(15) 0.0089(12) -0.0042(12) 0.0031(11)

loop_
_atom_site_type_symbol
_atom_site_label
_atom_site_fract_x
_atom_site_fract_y
_atom_site_fract_z
_atom_site_U_iso_or_equiv
_atom_site_thermal_displace_type
_atom_site_calc_flag
_atom_site_refinement_flags
_atom_site_occupancy
Cl Cl1 0.88967(18) 1.37204(11) 0.24673(3) 0.0826(4) Uani . . 1.000
Cl Cl2 0.20082(12) 0.83970(9) -0.00451(2) 0.0605(3) Uani . . 1.000
O O1 0.3525(3) 1.0325(2) 0.07342(7) 0.0507(6) Uani . . 1.000
N N1 0.6637(3) 0.9050(2) 0.10193(7) 0.0379(6) Uani . . 1.000
N N2 0.8010(3) 0.7816(2) 0.09360(7) 0.0374(6) Uani . . 1.000
C C1 0.8254(5) 1.2311(3) 0.20500(9) 0.0492(9) Uani . . 1.000
C C2 0.9644(5) 1.2137(3) 0.16799(9) 0.0474(8) Uani . . 1.000
C C3 0.9104(4) 1.1056(3) 0.13393(9) 0.0428(8) Uani . . 1.000
C C4 0.7207(4) 1.0156(3) 0.13769(8) 0.0365(7) Uani . . 1.000
C C5 0.5846(5) 1.0340(3) 0.17556(9) 0.0483(8) Uani . . 1.000
C C6 0.6354(5) 1.1429(3) 0.20918(10) 0.0563(10) Uani . . 1.000
C C7 0.4802(4) 0.9266(3) 0.06984(8) 0.0372(7) Uani . . 1.000
C C8 0.4559(4) 0.8111(3) 0.03078(9) 0.0433(8) Uani . . 1.000
C C9 0.9704(4) 0.7535(3) 0.12257(8) 0.0419(8) Uani . . 1.000
C C10 1.1217(4) 0.6259(3) 0.11428(9) 0.0394(7) Uani . . 1.000
C C11 1.0788(5) 0.5252(3) 0.07751(9) 0.0472(8) Uani . . 1.000
C C12 1.2319(5) 0.4110(3) 0.07002(12) 0.0588(10) Uani . . 1.000
C C13 1.4303(5) 0.3975(3) 0.09870(13) 0.0617(10) Uani . . 1.000
C C14 1.4735(5) 0.4958(3) 0.13506(12) 0.0611(10) Uani . . 1.000
C C15 1.3196(5) 0.6093(3) 0.14347(10) 0.0501(9) Uani . . 1.000
H H2 1.09330 1.27390 0.16590 0.0570 Uiso calc R 1.000
H H3 1.00200 1.09370 0.10850 0.0510 Uiso calc R 1.000
H H5 0.45790 0.97230 0.17830 0.0580 Uiso calc R 1.000
H H6 0.54240 1.15640 0.23430 0.0680 Uiso calc R 1.000
H H8A 0.45510 0.71110 0.04450 0.0520 Uiso calc R 1.000
H H8B 0.58570 0.81810 0.01120 0.0520 Uiso calc R 1.000
H H9 0.99860 0.81410 0.14910 0.0500 Uiso calc R 1.000
H H11 0.94640 0.53450 0.05780 0.0570 Uiso calc R 1.000
H H12 1.20130 0.34280 0.04550 0.0710 Uiso calc R 1.000
H H13 1.53430 0.32140 0.09320 0.0740 Uiso calc R 1.000
H H14 1.60730 0.48650 0.15440 0.0730 Uiso calc R 1.000
H H15 1.34880 0.67480 0.16880 0.0600 Uiso calc R 1.000

loop_
_atom_type_symbol
_atom_type_description
_atom_type_scat_dispersion_real
_atom_type_scat_dispersion_imag
_atom_type_scat_source
O O 0.0492 0.0322 'International Tables Vol C Tables 4.2.6.8 and 6.1.1.4'
N N 0.0311 0.0180 'International Tables Vol C Tables 4.2.6.8 and 6.1.1.4'
Cl Cl 0.3639 0.7018 'International Tables Vol C Tables 4.2.6.8 and 6.1.1.4'
H H 0.0000 0.0000 'International Tables Vol C Tables 4.2.6.8 and 6.1.1.4'
C C 0.0181 0.0091 'International Tables Vol C Tables 4.2.6.8 and 6.1.1.4'

loop_
_geom_angle_atom_site_label_1
_geom_angle_atom_site_label_2
_geom_angle_atom_site_label_3
_geom_angle
_geom_angle_publ_flag
N2 N1 C4 123.31(18) no
N2 N1 C7 115.78(19) no
C4 N1 C7 120.46(19) no
N1 N2 C9 118.9(2) no
Cl1 C1 C2 118.9(2) no
Cl1 C1 C6 119.6(2) no
C2 C1 C6 121.6(3) no
C1 C2 C3 119.2(3) no
C2 C3 C4 120.0(2) no
N1 C4 C3 119.8(2) no
N1 C4 C5 120.4(2) no
C3 C4 C5 119.8(2) no
C4 C5 C6 120.5(3) no
C1 C6 C5 118.9(3) no
O1 C7 N1 121.0(2) no
O1 C7 C8 124.1(2) no
N1 C7 C8 115.0(2) no
Cl2 C8 C7 110.76(17) no
N2 C9 C10 120.2(2) no
C9 C10 C11 122.5(2) no
C9 C10 C15 118.5(2) no
C11 C10 C15 118.9(2) no
C10 C11 C12 120.2(3) no
C11 C12 C13 120.3(3) no
C12 C13 C14 119.9(3) no
C13 C14 C15 120.4(3) no
C10 C15 C14 120.3(3) no
C1 C2 H2 120.00 no
C3 C2 H2 120.00 no
C2 C3 H3 120.00 no
C4 C3 H3 120.00 no
C4 C5 H5 120.00 no
C6 C5 H5 120.00 no
C1 C6 H6 121.00 no
C5 C6 H6 120.00 no
Cl2 C8 H8A 109.00 no
Cl2 C8 H8B 110.00 no
C7 C8 H8A 109.00 no
C7 C8 H8B 109.00 no
H8A C8 H8B 108.00 no
N2 C9 H9 120.00 no
C10 C9 H9 120.00 no
C10 C11 H11 120.00 no
C12 C11 H11 120.00 no
C11 C12 H12 120.00 no
C13 C12 H12 120.00 no
C12 C13 H13 120.00 no
C14 C13 H13 120.00 no
C13 C14 H14 120.00 no
C15 C14 H14 120.00 no
C10 C15 H15 120.00 no
C14 C15 H15 120.00 no

loop_
_geom_bond_atom_site_label_1
_geom_bond_atom_site_label_2
_geom_bond_distance
_geom_bond_publ_flag
Cl1 C1 1.746(3) no
Cl2 C8 1.762(3) no
O1 C7 1.210(3) no
N1 N2 1.389(3) no
N1 C4 1.435(3) no
N1 C7 1.376(3) no
N2 C9 1.271(3) no
C1 C2 1.374(4) no
C1 C6 1.372(4) no
C2 C3 1.383(4) no
C3 C4 1.378(3) no
C4 C5 1.384(4) no
C5 C6 1.376(4) no
C7 C8 1.508(4) no
C9 C10 1.467(4) no
C10 C11 1.383(4) no
C10 C15 1.388(4) no
C11 C12 1.379(4) no
C12 C13 1.380(4) no
C13 C14 1.361(5) no
C14 C15 1.383(4) no
C2 H2 0.9300 no
C3 H3 0.9300 no
C5 H5 0.9300 no
C6 H6 0.9300 no
C8 H8A 0.9700 no
C8 H8B 0.9700 no
C9 H9 0.9300 no
C11 H11 0.9300 no
C12 H12 0.9300 no
C13 H13 0.9300 no
C14 H14 0.9300 no
C15 H15 0.9300 no

loop_
_geom_hbond_atom_site_label_D
_geom_hbond_atom_site_label_H
_geom_hbond_atom_site_label_A
_geom_hbond_site_symmetry_A
_geom_hbond_distance_DH
_geom_hbond_distance_HA
_geom_hbond_distance_DA
_geom_hbond_angle_DHA
_geom_hbond_publ_flag
C3 H3 O1 1_655 0.93 2.40 3.256(3) 154 yes

loop_
_geom_torsion_atom_site_label_1
_geom_torsion_atom_site_label_2
_geom_torsion_atom_site_label_3
_geom_torsion_atom_site_label_4
_geom_torsion
_geom_torsion_publ_flag
C4 N1 N2 C9 9.3(3) no
C7 N1 N2 C9 -178.4(2) no
N2 N1 C4 C3 65.1(3) no
N2 N1 C4 C5 -115.8(3) no
C7 N1 C4 C3 -106.8(3) no
C7 N1 C4 C5 72.3(3) no
N2 N1 C7 O1 -178.6(2) no
N2 N1 C7 C8 0.6(3) no
C4 N1 C7 O1 -6.1(3) no
C4 N1 C7 C8 173.1(2) no
N1 N2 C9 C10 -178.7(2) no
Cl1 C1 C2 C3 -177.9(2) no
C6 C1 C2 C3 0.6(4) no
Cl1 C1 C6 C5 178.9(2) no
C2 C1 C6 C5 0.4(4) no
C1 C2 C3 C4 -0.8(4) no
C2 C3 C4 N1 179.2(2) no
C2 C3 C4 C5 0.1(4) no
N1 C4 C5 C6 -178.2(2) no
C3 C4 C5 C6 0.9(4) no
C4 C5 C6 C1 -1.2(4) no
O1 C7 C8 Cl2 -6.5(3) no
N1 C7 C8 Cl2 174.25(17) no
N2 C9 C10 C11 -5.1(4) no
N2 C9 C10 C15 172.5(2) no
C9 C10 C11 C12 177.1(3) no
C15 C10 C11 C12 -0.4(4) no
C9 C10 C15 C14 -176.1(3) no
C11 C10 C15 C14 1.5(4) no
C10 C11 C12 C13 -0.9(4) no
C11 C12 C13 C14 1.1(5) no
C12 C13 C14 C15 0.0(5) no
C13 C14 C15 C10 -1.3(4) no
